data_2210825
loop_
_publ_author_name
'Xian-Zhi Guo'
'Sheng-Min Hao'
'Bao-Long Zhang'

_publ_section_title
;
 Pyridinium 5-carboxypyrazine-2-carboxylate
;
_journal_coeditor_code XU2105
_journal_issue 10
_journal_name_full 'Acta Crystallographica Section E'
_journal_page_first o4462
_journal_page_last o4463
_journal_paper_doi 10.1107/S160053680603039X
_journal_volume 62
_journal_year 2006
_chemical_formula_iupac 'C5 H6 N +, C6 H3 N2 O4 -'
_chemical_formula_moiety 'C5 H6 N +, C6 H3 N2 O4 -'
_chemical_formula_sum 'C11 H9 N3 O4'
_chemical_formula_weight 247.21
_chemical_name_systematic
;
Pyridinium 5-carboxypyrazine-2-carboxylate
;
_space_group_IT_number 11
_symmetry_cell_setting monoclinic
_symmetry_space_group_name_Hall '-P 2yb'
_symmetry_space_group_name_H-M 'P 1 21/m 1'
_atom_sites_solution_hydrogens geom
_atom_sites_solution_primary direct
_atom_sites_solution_secondary difmap
_audit_creation_method SHELXL-97
_cell_angle_alpha 90.00
_cell_angle_beta 115.905(4)
_cell_angle_gamma 90.00
_cell_formula_units_Z 2
_cell_length_a 9.237(2)
_cell_length_b 6.7553(18)
_cell_length_c 9.529(3)
_cell_measurement_reflns_used 1432
_cell_measurement_temperature 294(2)
_cell_measurement_theta_max 26.4
_cell_measurement_theta_min 2.3
_cell_volume 534.9(2)
_computing_cell_refinement 'SAINT (Bruker, 2003)'
_computing_data_collection 'SMART (Bruker, 2003)'
_computing_data_reduction SAINT
_computing_molecular_graphics 'SHELXTL (Sheldrick, 1997b)'
_computing_publication_material SHELXTL
_computing_structure_refinement 'SHELXL97 (Sheldrick, 1997a)'
_computing_structure_solution 'SHELXS97 (Sheldrick, 1997a)'
_diffrn_ambient_temperature 294(2)
_diffrn_measured_fraction_theta_full 0.99
_diffrn_measured_fraction_theta_max 0.99
_diffrn_measurement_device_type 'Bruker SMART CCD area-detector'
_diffrn_measurement_method '\f and \w'
_diffrn_radiation_monochromator graphite
_diffrn_radiation_source 'fine-focus sealed tube'
_diffrn_radiation_type MoK\a
_diffrn_radiation_wavelength 0.71073
_diffrn_reflns_av_R_equivalents 0.019
_diffrn_reflns_av_sigmaI/netI 0.021
_diffrn_reflns_limit_h_max 9
_diffrn_reflns_limit_h_min -11
_diffrn_reflns_limit_k_max 8
_diffrn_reflns_limit_k_min -8
_diffrn_reflns_limit_l_max 11
_diffrn_reflns_limit_l_min -7
_diffrn_reflns_number 3034
_diffrn_reflns_theta_full 26.4
_diffrn_reflns_theta_max 26.4
_diffrn_reflns_theta_min 2.4
_diffrn_standards_interval_count 0
_diffrn_standards_interval_time 0
_diffrn_standards_number 0
_exptl_absorpt_coefficient_mu 0.120
_exptl_absorpt_correction_type none
_exptl_crystal_colour colourless
_exptl_crystal_density_diffrn 1.535
_exptl_crystal_density_method 'not measured'
_exptl_crystal_description block
_exptl_crystal_F_000 256
_exptl_crystal_size_max 0.28
_exptl_crystal_size_mid 0.24
_exptl_crystal_size_min 0.20
_refine_diff_density_max 0.22
_refine_diff_density_min -0.17
_refine_ls_extinction_coef 0.046(8)
_refine_ls_extinction_expression Fc^*^=kFc[1+0.001xFc^2^\l^3^/sin(2\q)]^-1/4^
_refine_ls_extinction_method SHELXL97
_refine_ls_goodness_of_fit_ref 1.083
_refine_ls_hydrogen_treatment mixed
_refine_ls_matrix_type full
_refine_ls_number_parameters 109
_refine_ls_number_reflns 1195
_refine_ls_number_restraints 1
_refine_ls_restrained_S_all 1.083
_refine_ls_R_factor_all 0.046
_refine_ls_R_factor_gt 0.036
_refine_ls_shift/su_max 0.000
_refine_ls_shift/su_mean 0.000
_refine_ls_structure_factor_coef Fsqd
_refine_ls_weighting_details 'calc w=1/[\s^2^(Fo^2^)+(0.0544P)^2^+0.1076P] where P=(Fo^2^+2Fc^2^)/3'
_refine_ls_weighting_scheme calc
_refine_ls_wR_factor_gt 0.100
_refine_ls_wR_factor_ref 0.109
_reflns_number_gt 943
_reflns_number_total 1195
_reflns_threshold_expression I>2\s(I)
_cod_data_source_file xu2105.cif
_cod_data_source_block I
_cod_depositor_comments
;
The following automatic conversions were performed:
'_symmetry_cell_setting' value 'Monoclinic' changed to 'monoclinic'
according to '/home/saulius/struct/CIF-dictionaries/cif_core.dic'
dictionary named 'cif_core.dic' version 2.4.1 from 2010-06-29.

Automatic conversion script
Id: cif_fix_enum 1527 2010-12-29 10:47:43Z saulius 

The following automatic conversions were performed:

'_symmetry_cell_setting' value 'Monoclinic' changed to 'monoclinic'
according to /home/saulius/struct/CIF-dictionaries/cif_core.dic
dictionary named 'cif_core.dic' version 2.4.1 from 2010-06-29.

Automatic conversion script
Id: cif_fix_values 1715 2011-07-08 13:25:40Z adriana 
;
_cod_original_sg_symbol_H-M 'P 21/m'
_cod_database_code 2210825
_cod_database_fobs_code 2210825

loop_
_symmetry_equiv_pos_as_xyz
'x, y, z'
'-x, y+1/2, -z'
'-x, -y, -z'
'x, -y-1/2, z'

loop_
_atom_site_type_symbol
_atom_site_label
_atom_site_fract_x
_atom_site_fract_y
_atom_site_fract_z
_atom_site_U_iso_or_equiv
_atom_site_adp_type
_atom_site_calc_flag
_atom_site_refinement_flags
_atom_site_occupancy
O O1 0.72292(16) 0.2500 0.55050(16) 0.0473(4) Uani d S 1
O O2 0.46005(16) 0.2500 0.39199(15) 0.0474(4) Uani d SD 1
H H2 0.491(3) 0.2500 0.319(2) 0.057 Uiso d SD 1
O O3 0.25524(17) 0.2500 0.99500(16) 0.0470(4) Uani d S 1
O O4 0.51718(17) 0.2500 1.15898(15) 0.0468(4) Uani d S 1
N N1 0.65329(17) 0.2500 0.80481(17) 0.0341(4) Uani d S 1
N N2 0.32829(17) 0.2500 0.74574(17) 0.0346(4) Uani d S 1
C C1 0.5840(2) 0.2500 0.5279(2) 0.0306(4) Uani d S 1
C C2 0.5351(2) 0.2500 0.65984(19) 0.0272(4) Uani d S 1
C C3 0.3748(2) 0.2500 0.6315(2) 0.0351(5) Uani d S 1
H H3 0.2964 0.2500 0.5287 0.042 Uiso calc SR 1
C C4 0.4456(2) 0.2500 0.89071(19) 0.0270(4) Uani d S 1
C C5 0.6061(2) 0.2500 0.9187(2) 0.0343(5) Uani d S 1
H H5 0.6844 0.2500 1.0216 0.041 Uiso calc SR 1
C C6 0.4004(2) 0.2500 1.0260(2) 0.0304(4) Uani d S 1
C C7 0.06181(18) 0.0778(2) 0.21219(16) 0.0442(4) Uani d . 1
H H7 0.0958 -0.0401 0.1858 0.053 Uiso calc R 1
C C8 -0.03312(18) 0.0743(3) 0.28930(17) 0.0491(4) Uani d . 1
H H8 -0.0647 -0.0456 0.3152 0.059 Uiso calc R 1
C C9 -0.0810(2) 0.2500 0.3278(2) 0.0484(6) Uani d S 1
H H9 -0.1459 0.2500 0.3799 0.058 Uiso calc SR 1
N N3 0.10531(19) 0.2500 0.17522(19) 0.0386(4) Uani d S 1
H H3A 0.170(3) 0.2500 0.121(3) 0.066(8) Uiso d S 1

loop_
_atom_site_aniso_label
_atom_site_aniso_U_11
_atom_site_aniso_U_22
_atom_site_aniso_U_33
_atom_site_aniso_U_12
_atom_site_aniso_U_13
_atom_site_aniso_U_23
O1 0.0314(7) 0.0846(11) 0.0344(8) 0.000 0.0222(6) 0.000
O2 0.0328(7) 0.0928(12) 0.0218(7) 0.000 0.0168(6) 0.000
O3 0.0401(8) 0.0753(11) 0.0385(8) 0.000 0.0294(7) 0.000
O4 0.0436(8) 0.0792(11) 0.0247(7) 0.000 0.0216(6) 0.000
N1 0.0267(8) 0.0559(10) 0.0239(7) 0.000 0.0149(6) 0.000
N2 0.0281(8) 0.0541(10) 0.0275(8) 0.000 0.0177(7) 0.000
C1 0.0322(9) 0.0394(10) 0.0264(9) 0.000 0.0184(7) 0.000
C2 0.0284(9) 0.0351(10) 0.0227(9) 0.000 0.0155(7) 0.000
C3 0.0275(9) 0.0584(12) 0.0216(9) 0.000 0.0126(7) 0.000
C4 0.0323(9) 0.0305(9) 0.0245(9) 0.000 0.0184(7) 0.000
C5 0.0310(9) 0.0531(12) 0.0209(8) 0.000 0.0133(7) 0.000
C6 0.0390(10) 0.0338(10) 0.0279(9) 0.000 0.0235(8) 0.000
C7 0.0456(8) 0.0465(9) 0.0417(8) 0.0057(7) 0.0201(7) -0.0025(7)
C8 0.0471(8) 0.0577(10) 0.0443(8) -0.0127(7) 0.0215(7) 0.0067(7)
C9 0.0290(10) 0.0869(18) 0.0363(11) 0.000 0.0207(9) 0.000
N3 0.0298(8) 0.0595(12) 0.0324(9) 0.000 0.0192(7) 0.000

loop_
_atom_type_symbol
_atom_type_description
_atom_type_scat_dispersion_real
_atom_type_scat_dispersion_imag
_atom_type_scat_source
C C 0.0033 0.0016 'International Tables Vol C Tables 4.2.6.8 and 6.1.1.4'
H H 0.0000 0.0000 'International Tables Vol C Tables 4.2.6.8 and 6.1.1.4'
N N 0.0061 0.0033 'International Tables Vol C Tables 4.2.6.8 and 6.1.1.4'
O O 0.0106 0.0060 'International Tables Vol C Tables 4.2.6.8 and 6.1.1.4'

loop_
_geom_angle_atom_site_label_1
_geom_angle_atom_site_label_2
_geom_angle_atom_site_label_3
_geom_angle_site_symmetry_1
_geom_angle_site_symmetry_3
_geom_angle
C1 O2 H2 . . 110.1(16)
C2 N1 C5 . . 115.55(15)
C4 N2 C3 . . 116.13(15)
O1 C1 O2 . . 125.68(16)
O1 C1 C2 . . 122.30(16)
O2 C1 C2 . . 112.03(15)
N1 C2 C3 . . 121.55(15)
N1 C2 C1 . . 117.02(15)
C3 C2 C1 . . 121.43(15)
N2 C3 C2 . . 122.65(16)
N2 C3 H3 . . 118.7
C2 C3 H3 . . 118.7
N2 C4 C5 . . 121.11(15)
N2 C4 C6 . . 118.65(15)
C5 C4 C6 . . 120.24(16)
N1 C5 C4 . . 123.02(17)
N1 C5 H5 . . 118.5
C4 C5 H5 . . 118.5
O3 C6 O4 . . 127.06(16)
O3 C6 C4 . . 117.88(16)
O4 C6 C4 . . 115.06(15)
N3 C7 C8 . . 119.80(14)
N3 C7 H7 . . 120.1
C8 C7 H7 . . 120.1
C7 C8 C9 . . 119.06(15)
C7 C8 H8 . . 120.5
C9 C8 H8 . . 120.5
C8 C9 C8 4_565 . 119.88(18)
C8 C9 H9 4_565 . 120.1
C8 C9 H9 . . 120.1
C7 N3 C7 . 4_565 122.38(17)
C7 N3 H3A . . 118.81(9)
C7 N3 H3A 4_565 . 118.81(9)

loop_
_geom_bond_atom_site_label_1
_geom_bond_atom_site_label_2
_geom_bond_site_symmetry_2
_geom_bond_distance
_geom_bond_publ_flag
O1 C1 . 1.205(2) yes
O2 C1 . 1.301(2) yes
O2 H2 . 0.863(10) ?
O3 C6 . 1.241(2) yes
O4 C6 . 1.255(2) yes
N1 C2 . 1.335(2) ?
N1 C5 . 1.335(2) ?
N2 C4 . 1.332(2) ?
N2 C3 . 1.333(2) ?
C1 C2 . 1.510(2) ?
C2 C3 . 1.384(2) ?
C3 H3 . 0.9300 ?
C4 C5 . 1.387(2) ?
C4 C6 . 1.518(2) ?
C5 H5 . 0.9300 ?
C7 N3 . 1.3276(17) ?
C7 C8 . 1.368(2) ?
C7 H7 . 0.9300 ?
C8 C9 . 1.3714(19) ?
C8 H8 . 0.9300 ?
C9 C8 4_565 1.371(2) ?
C9 H9 . 0.9300 ?
N3 C7 4_565 1.3276(17) ?
N3 H3A . 0.94(3) ?

loop_
_geom_hbond_atom_site_label_D
_geom_hbond_atom_site_label_H
_geom_hbond_atom_site_label_A
_geom_hbond_site_symmetry_A
_geom_hbond_distance_DH
_geom_hbond_distance_HA
_geom_hbond_distance_DA
_geom_hbond_angle_DHA
O2 H2 O4 1_554 0.863(10) 1.642(11) 2.4964(19) 170(2)
N3 H3A O3 1_554 0.94(3) 1.70(3) 2.635(2) 170(2)
C9 H9 O1 1_455 0.93 2.42 3.338(2) 171

loop_
_geom_torsion_atom_site_label_1
_geom_torsion_atom_site_label_2
_geom_torsion_atom_site_label_3
_geom_torsion_atom_site_label_4
_geom_torsion_site_symmetry_4
_geom_torsion
C5 N1 C2 C3 . 0.0
C5 N1 C2 C1 . 180.0
O1 C1 C2 N1 . 0.0
O2 C1 C2 N1 . 180.0
O1 C1 C2 C3 . 180.0
O2 C1 C2 C3 . 0.0
C4 N2 C3 C2 . 0.0
N1 C2 C3 N2 . 0.0
C1 C2 C3 N2 . 180.0
C3 N2 C4 C5 . 0.0000(10)
C3 N2 C4 C6 . 180.0
C2 N1 C5 C4 . 0.0000(10)
N2 C4 C5 N1 . 0.0000(10)
C6 C4 C5 N1 . 180.0
N2 C4 C6 O3 . 0.0000(10)
C5 C4 C6 O3 . 180.0
N2 C4 C6 O4 . 180.0
C5 C4 C6 O4 . 0.0000(10)
N3 C7 C8 C9 . -0.3(2)
C7 C8 C9 C8 4_565 -0.2(3)
C8 C7 N3 C7 4_565 0.9(3)
